data_7243512
loop_
_publ_author_name
'Yan, Bingjia'
'Horton, Peter N.'
'Weston, Simon C.'
'Russell, Andrea E.'
'Grossel, Martin C.'

_publ_section_title
;
 Novel TCNQ-stacking motifs in (12-crown-4)-complexes of alkali metal TCNQ
 salts
;
_journal_issue 38
_journal_name_full CrystEngComm
_journal_page_first 6755
_journal_page_last 6760
_journal_paper_doi 10.1039/D1CE01075A
_journal_volume 23
_journal_year 2021
_chemical_formula_moiety '0.5(C32 H64 Na2 O16), C12 H4 N4'
_chemical_formula_sum 'C28 H36 N4 Na O8'
_chemical_formula_weight 579.60
_space_group_crystal_system monoclinic
_space_group_IT_number 15
_space_group_name_Hall '-C 2yc'
_space_group_name_H-M_alt 'C 1 2/c 1'
_atom_sites_solution_hydrogens geom
_audit_creation_date 2020-05-29
_audit_creation_method
;
Olex2 1.3
(compiled 2020.02.04 svn.rd84adfe8 for OlexSys, GUI svn.r6032)
;
_audit_update_record
;
2021-08-06 deposited with the CCDC.	2021-08-31 downloaded from the CCDC.
;
_cell_angle_alpha 90
_cell_angle_beta 90.131(6)
_cell_angle_gamma 90
_cell_formula_units_Z 4
_cell_length_a 17.191(2)
_cell_length_b 20.518(2)
_cell_length_c 8.3079(9)
_cell_measurement_reflns_used 3069
_cell_measurement_temperature 120(2)
_cell_measurement_theta_max 27.5
_cell_measurement_theta_min 3.1
_cell_volume 2930.4(5)
_computing_cell_refinement
;
Rigaku CrystalClear-SM Expert 2.0 r10
;
_computing_data_collection
;
Rigaku CrystalClear-SM Expert 2.0 r10
;
_computing_data_reduction
;
Rigaku CrystalClear-SM Expert 2.0 r10
;
_computing_molecular_graphics 'Olex2 1.3 (Dolomanov et al., 2009)'
_computing_publication_material 'Olex2 1.3 (Dolomanov et al., 2009)'
_computing_structure_refinement 'SHELXL 2018/3 (Sheldrick, 2015)'
_diffrn_ambient_temperature 120.15
_diffrn_detector 'Image plate'
_diffrn_detector_area_resol_mean 10
_diffrn_detector_type 'Rigaku Curved Fujifilm '
_diffrn_measured_fraction_theta_full 0.995
_diffrn_measured_fraction_theta_max 0.993
_diffrn_measurement_device 'three-circle quarter \c goniometer'
_diffrn_measurement_device_type 'Rigaku R-AXIS SPIDER IP'
_diffrn_measurement_method 'profile data from oscillation \w-scans'
_diffrn_measurement_specimen_support 'MiTeGen MicroMesh'
_diffrn_radiation_collimation '0.3 mm'
_diffrn_radiation_monochromator graphite
_diffrn_radiation_type MoK\a
_diffrn_radiation_wavelength 0.71075
_diffrn_radiation_xray_symbol K-L~2,3~
_diffrn_reflns_av_R_equivalents 0.1059
_diffrn_reflns_av_unetI/netI 0.1351
_diffrn_reflns_Laue_measured_fraction_full 0.995
_diffrn_reflns_Laue_measured_fraction_max 0.993
_diffrn_reflns_limit_h_max 22
_diffrn_reflns_limit_h_min -22
_diffrn_reflns_limit_k_max 26
_diffrn_reflns_limit_k_min -23
_diffrn_reflns_limit_l_max 9
_diffrn_reflns_limit_l_min -10
_diffrn_reflns_number 8484
_diffrn_reflns_point_group_measured_fraction_full 0.995
_diffrn_reflns_point_group_measured_fraction_max 0.993
_diffrn_reflns_theta_full 25.242
_diffrn_reflns_theta_max 27.481
_diffrn_reflns_theta_min 3.092
_diffrn_source 'Sealed X-Ray tube'
_diffrn_source_current 40
_diffrn_source_power 2
_diffrn_source_size '12mm x 0.4 mm long fine-focus'
_diffrn_source_target Mo
_diffrn_source_voltage 50
_exptl_absorpt_coefficient_mu 0.109
_exptl_absorpt_correction_T_max 1.000
_exptl_absorpt_correction_T_min 0.260
_exptl_absorpt_correction_type multi-scan
_exptl_crystal_colour 'metallic dark black'
_exptl_crystal_colour_lustre metallic
_exptl_crystal_colour_modifier dark
_exptl_crystal_colour_primary black
_exptl_crystal_density_diffrn 1.314
_exptl_crystal_density_method 'not measured'
_exptl_crystal_description Lath
_exptl_crystal_F_000 1228
_exptl_crystal_size_max 0.56
_exptl_crystal_size_mid 0.06
_exptl_crystal_size_min 0.02
_refine_diff_density_max 0.305
_refine_diff_density_min -0.376
_refine_diff_density_rms 0.079
_refine_ls_extinction_method none
_refine_ls_goodness_of_fit_ref 1.016
_refine_ls_hydrogen_treatment constr
_refine_ls_matrix_type full
_refine_ls_number_parameters 295
_refine_ls_number_reflns 3351
_refine_ls_number_restraints 544
_refine_ls_restrained_S_all 0.978
_refine_ls_R_factor_all 0.1905
_refine_ls_R_factor_gt 0.0839
_refine_ls_shift/su_max 0.000
_refine_ls_shift/su_mean 0.000
_refine_ls_structure_factor_coef Fsqd
_refine_ls_weighting_details 'w=1/[\s^2^(Fo^2^)+(0.1490P)^2^] where P=(Fo^2^+2Fc^2^)/3'
_refine_ls_weighting_scheme calc
_refine_ls_wR_factor_gt 0.1982
_refine_ls_wR_factor_ref 0.2922
_reflns_Friedel_coverage 0.000
_reflns_number_gt 1448
_reflns_number_total 3351
_reflns_threshold_expression 'I > 2\s(I)'
_cod_data_source_file d1ce01075a2.cif
_cod_data_source_block MCG2
_cod_depositor_comments
;
The following automatic conversions were performed:

data item '_exptl_absorpt_correction_type' value 'Multi-scan' was
changed to 'multi-scan' in accordance with the
/home/data/users/saulius/crontab/automatic-downloads/rss-feeds/RSC/lib/dictionaries/cif_core.dic
dictionary named 'cif_core.dic' version 2.4.2 last updated on
2011-04-26.

Automatic conversion script
Id: cif_fix_values 7556 2019-12-06 15:28:31Z antanas 

 Adding full bibliography for 7243509--7243513.cif.
;
_cod_database_code 7243512
_shelx_shelxl_version_number 2018/3
_shelx_space_group_comment
;
The symmetry employed for this shelxl refinement is uniquely defined
by the following loop, which should always be used as a source of
symmetry information in preference to the above space-group names.
They are only intended as comments.
;
_olex2_refinement_description
;
1. Twinned data refinement
 Scales: 0.798(4)
 0.202(4)
2. Fixed Uiso
 At 1.2 times of:
  All C(H) groups, All C(H,H) groups
3. Rigid body (RIGU) restrains
 All non-hydrogen atoms
 with sigma for 1-2 distances of 0.002 and sigma for 1-3 distances of 0.002
4. Same fragment restrains
{C13, C14, C15, C16, C17, C18, C11, C12, O12, O13, O14, O11} sigma for 1-2:
0.02, 1-3: 0.04
as in
{C11, C12, C13, C14, C15, C16, C17, C18, O11, O12, O13, O14}
{C11, C12, C13, C14, C15, C16, C17, C18, O11, O12, O13, O14} sigma for 1-2:
0.02, 1-3: 0.04
as in
{C21, C22, C23, C24, C25, C26, C27, C28, O21, O22, O23, O24}
5. Others
 Fixed Sof: C11(0.5) H11A(0.5) H11B(0.5) C12(0.5) H12A(0.5) H12B(0.5) C13(0.5)
 H13A(0.5) H13B(0.5) C14(0.5) H14A(0.5) H14B(0.5) C15(0.5) H15A(0.5) H15B(0.5)
 C16(0.5) H16A(0.5) H16B(0.5) C17(0.5) H17A(0.5) H17B(0.5) C18(0.5) H18A(0.5)
 H18B(0.5) O11(0.5) O12(0.5) O13(0.5) O14(0.5) C21(0.5) H21A(0.5) H21B(0.5)
 C22(0.5) H22A(0.5) H22B(0.5) C23(0.5) H23A(0.5) H23B(0.5) C24(0.5) H24A(0.5)
 H24B(0.5) C25(0.5) H25A(0.5) H25B(0.5) C26(0.5) H26A(0.5) H26B(0.5) C27(0.5)
 H27A(0.5) H27B(0.5) C28(0.5) H28A(0.5) H28B(0.5) O21(0.5) O22(0.5) O23(0.5)
 O24(0.5)
6.a Secondary CH2 refined with riding coordinates:
 C11(H11A,H11B), C12(H12A,H12B), C13(H13A,H13B), C14(H14A,H14B), C15(H15A,
 H15B), C16(H16A,H16B), C17(H17A,H17B), C18(H18A,H18B), C21(H21A,H21B),
 C22(H22A,H22B), C23(H23A,H23B), C24(H24A,H24B), C25(H25A,H25B), C26(H26A,H26B),
  C27(H27A,H27B), C28(H28A,H28B)
6.b Aromatic/amide H refined with riding coordinates:
 C2(H2), C3(H3)
;
_olex2_diffrn_ambient_temperature_device 'Oxford Cryosystems'
_olex2_exptl_crystal_mounting_method 'The crystal was mounted on a MITIGEN holder in perfluoroether oil'
_olex2_submission_special_instructions 'No special instructions were received'

loop_
_space_group_symop_operation_xyz
'x, y, z'
'-x, y, -z+1/2'
'x+1/2, y+1/2, z'
'-x+1/2, y+1/2, -z+1/2'
'-x, -y, -z'
'x, -y, z-1/2'
'-x+1/2, -y+1/2, -z'
'x+1/2, -y+1/2, z-1/2'

loop_
_atom_site_label
_atom_site_type_symbol
_atom_site_fract_x
_atom_site_fract_y
_atom_site_fract_z
_atom_site_U_iso_or_equiv
_atom_site_adp_type
_atom_site_occupancy
_atom_site_site_symmetry_order
_atom_site_calc_flag
_atom_site_refinement_flags_posn
_atom_site_refinement_flags_adp
_atom_site_refinement_flags_occupancy
_atom_site_disorder_assembly
_atom_site_disorder_group
Na1 Na 0.000000 0.32236(11) 0.250000 0.0329(6) Uani 1 2 d S T P . .
C1 C 0.0667(2) 0.0127(2) 0.9053(7) 0.0419(12) Uani 1 1 d . . . . .
C2 C 0.0447(3) -0.0519(2) 0.9464(7) 0.0446(13) Uani 1 1 d . . . . .
H2 H 0.075155 -0.087395 0.908714 0.054 Uiso 1 1 calc R U . . .
C3 C -0.0188(3) -0.0640(2) 1.0383(7) 0.0406(13) Uani 1 1 d . . . . .
H3 H -0.031437 -0.107746 1.065264 0.049 Uiso 1 1 calc R U . . .
C4 C 0.1334(3) 0.0258(2) 0.8069(7) 0.0430(12) Uani 1 1 d . . . . .
C5 C 0.1825(2) -0.0248(2) 0.7514(8) 0.0420(12) Uani 1 1 d . . . . .
C6 C 0.1546(3) 0.0905(3) 0.7654(7) 0.0421(12) Uani 1 1 d . . . . .
N1 N 0.2232(2) -0.0656(2) 0.7061(7) 0.0584(14) Uani 1 1 d . . . . .
N2 N 0.1720(2) 0.1427(2) 0.7368(6) 0.0507(12) Uani 1 1 d . . . . .
C11 C 0.1418(9) 0.2900(7) -0.009(3) 0.056(4) Uani 0.5 1 d D . P A -1
H11A H 0.187214 0.298200 0.062111 0.067 Uiso 0.5 1 calc R U P A -1
H11B H 0.159754 0.265362 -0.103968 0.067 Uiso 0.5 1 calc R U P A -1
C12 C 0.1074(7) 0.3513(6) -0.0584(13) 0.049(2) Uani 0.5 1 d D . P A -1
H12A H 0.145745 0.376034 -0.122911 0.059 Uiso 0.5 1 calc R U P A -1
H12B H 0.061768 0.342402 -0.127765 0.059 Uiso 0.5 1 calc R U P A -1
C13 C 0.1465(8) 0.4184(10) 0.1635(16) 0.064(4) Uani 0.5 1 d D . P A -1
H13A H 0.169978 0.454548 0.101340 0.077 Uiso 0.5 1 calc R U P A -1
H13B H 0.187192 0.385360 0.184794 0.077 Uiso 0.5 1 calc R U P A -1
C14 C 0.1148(10) 0.4427(6) 0.3145(16) 0.070(4) Uani 0.5 1 d D . P A -1
H14A H 0.155482 0.467799 0.372053 0.084 Uiso 0.5 1 calc R U P A -1
H14B H 0.071085 0.472702 0.291120 0.084 Uiso 0.5 1 calc R U P A -1
C15 C 0.1467(7) 0.3554(5) 0.5016(16) 0.045(3) Uani 0.5 1 d D . P A -1
H15A H 0.163720 0.380401 0.597294 0.054 Uiso 0.5 1 calc R U P A -1
H15B H 0.192381 0.348370 0.431423 0.054 Uiso 0.5 1 calc R U P A -1
C16 C 0.1144(9) 0.2929(6) 0.5511(14) 0.049(3) Uani 0.5 1 d D . P A -1
H16A H 0.154626 0.268139 0.610653 0.059 Uiso 0.5 1 calc R U P A -1
H16B H 0.070315 0.300647 0.625153 0.059 Uiso 0.5 1 calc R U P A -1
C17 C 0.1488(7) 0.2239(6) 0.3245(13) 0.038(2) Uani 0.5 1 d D . P A -1
H17A H 0.171998 0.187409 0.386221 0.046 Uiso 0.5 1 calc R U P A -1
H17B H 0.190293 0.255730 0.299441 0.046 Uiso 0.5 1 calc R U P A -1
C18 C 0.1131(8) 0.1997(5) 0.1763(14) 0.050(3) Uani 0.5 1 d D . P A -1
H18A H 0.152134 0.174675 0.114339 0.060 Uiso 0.5 1 calc R U P A -1
H18B H 0.069877 0.169861 0.203633 0.060 Uiso 0.5 1 calc R U P A -1
O11 O 0.0836(4) 0.2526(3) 0.0775(8) 0.0412(15) Uani 0.5 1 d D . P A -1
O12 O 0.0837(4) 0.3900(3) 0.0751(9) 0.0450(15) Uani 0.5 1 d D . P A -1
O13 O 0.0879(4) 0.3911(4) 0.4159(9) 0.0459(16) Uani 0.5 1 d D . P A -1
O14 O 0.0878(4) 0.2546(3) 0.4165(9) 0.0419(15) Uani 0.5 1 d D . P A -1
C21 C -0.1032(9) 0.3860(6) 0.5270(16) 0.061(3) Uani 0.5 1 d D . P A -1
H21A H -0.056623 0.409992 0.564826 0.074 Uiso 0.5 1 calc R U P A -1
H21B H -0.141455 0.385655 0.615831 0.074 Uiso 0.5 1 calc R U P A -1
C22 C -0.1364(9) 0.4201(9) 0.3904(14) 0.066(5) Uani 0.5 1 d D . P A -1
H22A H -0.152262 0.464712 0.422143 0.080 Uiso 0.5 1 calc R U P A -1
H22B H -0.182849 0.396667 0.350057 0.080 Uiso 0.5 1 calc R U P A -1
C23 C -0.1091(9) 0.4387(6) 0.1124(13) 0.055(3) Uani 0.5 1 d D . P A -1
H23A H -0.067788 0.458493 0.045531 0.066 Uiso 0.5 1 calc R U P A -1
H23B H -0.150144 0.471972 0.127565 0.066 Uiso 0.5 1 calc R U P A -1
C24 C -0.1422(8) 0.3842(6) 0.0251(18) 0.058(4) Uani 0.5 1 d D . P A -1
H24A H -0.189041 0.368376 0.081991 0.070 Uiso 0.5 1 calc R U P A -1
H24B H -0.158163 0.398721 -0.083716 0.070 Uiso 0.5 1 calc R U P A -1
C25 C -0.1193(9) 0.2695(5) -0.0220(15) 0.051(3) Uani 0.5 1 d D . P A -1
H25A H -0.078438 0.241703 -0.070253 0.061 Uiso 0.5 1 calc R U P A -1
H25B H -0.161329 0.274486 -0.102660 0.061 Uiso 0.5 1 calc R U P A -1
C26 C -0.1505(8) 0.2365(9) 0.1178(15) 0.058(4) Uani 0.5 1 d D . P A -1
H26A H -0.194726 0.261598 0.162163 0.070 Uiso 0.5 1 calc R U P A -1
H26B H -0.169375 0.192638 0.087479 0.070 Uiso 0.5 1 calc R U P A -1
C27 C -0.1175(8) 0.2170(6) 0.3962(13) 0.058(3) Uani 0.5 1 d D . P A -1
H27A H -0.161132 0.185669 0.388084 0.070 Uiso 0.5 1 calc R U P A -1
H27B H -0.074990 0.195249 0.456214 0.070 Uiso 0.5 1 calc R U P A -1
C28 C -0.1432(10) 0.2724(7) 0.488(2) 0.057(4) Uani 0.5 1 d D . P A -1
H28A H -0.155854 0.258834 0.599336 0.069 Uiso 0.5 1 calc R U P A -1
H28B H -0.190549 0.291259 0.438641 0.069 Uiso 0.5 1 calc R U P A -1
O21 O -0.0816(4) 0.3204(3) 0.4905(9) 0.0420(15) Uani 0.5 1 d D . P A -1
O22 O -0.0769(4) 0.4230(3) 0.2661(9) 0.0467(15) Uani 0.5 1 d D . P A -1
O23 O -0.0869(4) 0.3322(3) 0.0114(9) 0.0429(15) Uani 0.5 1 d D . P A -1
O24 O -0.0902(3) 0.2312(3) 0.2355(9) 0.0430(14) Uani 0.5 1 d D . P A -1

loop_
_atom_site_aniso_label
_atom_site_aniso_U_11
_atom_site_aniso_U_22
_atom_site_aniso_U_33
_atom_site_aniso_U_23
_atom_site_aniso_U_13
_atom_site_aniso_U_12
Na1 0.0271(11) 0.0342(14) 0.0373(14) 0.000 0.0021(11) 0.000
C1 0.0230(19) 0.037(2) 0.065(4) -0.004(2) -0.0064(19) -0.0014(18)
C2 0.033(2) 0.035(2) 0.066(4) -0.001(2) -0.004(2) 0.001(2)
C3 0.031(2) 0.035(3) 0.055(3) 0.002(2) -0.006(2) -0.0025(19)
C4 0.025(2) 0.045(2) 0.058(3) 0.005(2) -0.0087(19) 0.0020(17)
C5 0.024(2) 0.044(2) 0.058(3) 0.011(3) -0.002(2) -0.0022(17)
C6 0.029(2) 0.046(2) 0.051(3) 0.000(2) -0.010(2) 0.0004(19)
N1 0.030(2) 0.056(3) 0.089(4) 0.005(3) 0.004(2) 0.0041(19)
N2 0.044(2) 0.052(2) 0.057(3) 0.005(3) 0.005(2) -0.0015(19)
C11 0.037(6) 0.057(6) 0.073(11) 0.011(6) 0.014(6) 0.007(5)
C12 0.040(6) 0.056(5) 0.051(6) 0.008(4) 0.013(4) 0.008(5)
C13 0.048(6) 0.076(9) 0.068(6) 0.015(6) -0.017(5) -0.029(6)
C14 0.087(10) 0.049(7) 0.074(6) 0.003(4) -0.019(6) -0.026(5)
C15 0.040(5) 0.045(5) 0.051(7) -0.016(5) -0.010(4) 0.004(4)
C16 0.053(7) 0.048(5) 0.046(6) -0.010(4) -0.015(5) 0.001(5)
C17 0.048(6) 0.029(6) 0.038(5) 0.009(4) 0.001(4) -0.002(4)
C18 0.061(7) 0.042(6) 0.048(5) -0.003(3) -0.009(5) 0.012(4)
O11 0.033(3) 0.046(3) 0.045(4) 0.002(3) -0.002(3) 0.003(3)
O12 0.032(3) 0.051(4) 0.052(4) 0.003(3) -0.004(3) -0.004(3)
O13 0.037(3) 0.046(4) 0.055(4) -0.006(3) -0.006(3) 0.003(3)
O14 0.038(3) 0.042(3) 0.046(4) -0.004(3) -0.011(3) -0.002(3)
C21 0.076(9) 0.061(5) 0.046(6) -0.011(5) 0.008(6) 0.019(5)
C22 0.091(10) 0.061(8) 0.048(6) -0.009(6) 0.019(6) 0.044(8)
C23 0.066(8) 0.050(6) 0.050(5) 0.004(5) -0.004(5) 0.015(5)
C24 0.060(7) 0.066(6) 0.050(8) -0.010(6) -0.015(5) 0.028(5)
C25 0.052(7) 0.057(5) 0.043(5) -0.011(5) -0.003(5) -0.005(5)
C26 0.046(6) 0.075(9) 0.053(6) 0.001(6) -0.014(4) -0.024(6)
C27 0.049(7) 0.071(6) 0.054(5) -0.001(5) -0.005(5) -0.026(5)
C28 0.053(7) 0.076(7) 0.044(8) 0.010(6) 0.007(6) -0.017(6)
O21 0.040(3) 0.048(4) 0.038(3) 0.005(3) -0.001(3) 0.003(3)
O22 0.045(3) 0.040(3) 0.055(4) -0.002(3) -0.007(3) 0.006(3)
O23 0.034(3) 0.047(4) 0.048(4) 0.004(3) -0.002(3) 0.006(3)
O24 0.029(3) 0.043(3) 0.056(4) -0.001(3) -0.007(3) 0.004(3)

loop_
_atom_type_symbol
_atom_type_description
_atom_type_scat_dispersion_real
_atom_type_scat_dispersion_imag
_atom_type_scat_source
C C 0.0033 0.0016 'International Tables Vol C Tables 4.2.6.8 and 6.1.1.4'
H H 0.0000 0.0000 'International Tables Vol C Tables 4.2.6.8 and 6.1.1.4'
N N 0.0061 0.0033 'International Tables Vol C Tables 4.2.6.8 and 6.1.1.4'
Na Na 0.0362 0.0249 'International Tables Vol C Tables 4.2.6.8 and 6.1.1.4'
O O 0.0106 0.0060 'International Tables Vol C Tables 4.2.6.8 and 6.1.1.4'

loop_
_geom_angle_atom_site_label_1
_geom_angle_atom_site_label_2
_geom_angle_atom_site_label_3
_geom_angle
_geom_angle_site_symmetry_1
_geom_angle_site_symmetry_3
_geom_angle_publ_flag
O11 Na1 O23 86.2(2) . . ?
O12 Na1 O11 69.3(2) . . ?
O12 Na1 O13 69.7(2) . . ?
O12 Na1 O23 80.5(2) . . ?
O13 Na1 O11 107.2(2) . . ?
O13 Na1 O23 139.4(3) . . ?
O14 Na1 O11 69.3(2) . . ?
O14 Na1 O12 106.8(2) . . ?
O14 Na1 O13 68.8(2) . . ?
O14 Na1 O23 148.9(2) . . ?
O21 Na1 O11 142.7(3) . . ?
O21 Na1 O12 145.6(3) . . ?
O21 Na1 O13 84.5(2) . . ?
O21 Na1 O14 83.3(2) . . ?
O21 Na1 O22 70.1(2) . . ?
O21 Na1 O23 108.0(2) . . ?
O22 Na1 O11 145.9(2) . . ?
O22 Na1 O12 82.8(2) . . ?
O22 Na1 O13 79.6(2) . . ?
O22 Na1 O14 140.4(2) . . ?
O22 Na1 O23 69.7(2) . . ?
O24 Na1 O11 84.2(2) . . ?
O24 Na1 O12 140.7(3) . . ?
O24 Na1 O13 148.4(3) . . ?
O24 Na1 O14 89.1(2) . . ?
O24 Na1 O21 70.2(2) . . ?
O24 Na1 O22 107.8(2) . . ?
O24 Na1 O23 69.0(2) . . ?
C2 C1 C4 121.6(4) . . ?
C3 C1 C2 117.3(5) 5_557 . ?
C3 C1 C4 121.0(5) 5_557 . ?
C1 C2 H2 119.3 . . ?
C3 C2 C1 121.4(5) . . ?
C3 C2 H2 119.3 . . ?
C1 C3 H3 119.4 5_557 . ?
C2 C3 C1 121.3(4) . 5_557 ?
C2 C3 H3 119.4 . . ?
C5 C4 C1 121.7(4) . . ?
C5 C4 C6 117.0(4) . . ?
C6 C4 C1 121.2(4) . . ?
N1 C5 C4 179.2(5) . . ?
N2 C6 C4 178.0(6) . . ?
H11A C11 H11B 108.4 . . ?
C12 C11 H11A 110.0 . . ?
C12 C11 H11B 110.0 . . ?
C12 C11 O11 108.5(11) . . ?
O11 C11 H11A 110.0 . . ?
O11 C11 H11B 110.0 . . ?
C11 C12 H12A 109.1 . . ?
C11 C12 H12B 109.1 . . ?
H12A C12 H12B 107.9 . . ?
O12 C12 C11 112.3(12) . . ?
O12 C12 H12A 109.1 . . ?
O12 C12 H12B 109.1 . . ?
H13A C13 H13B 108.5 . . ?
C14 C13 H13A 110.2 . . ?
C14 C13 H13B 110.2 . . ?
O12 C13 H13A 110.2 . . ?
O12 C13 H13B 110.2 . . ?
O12 C13 C14 107.4(12) . . ?
C13 C14 H14A 109.2 . . ?
C13 C14 H14B 109.2 . . ?
H14A C14 H14B 107.9 . . ?
O13 C14 C13 112.0(12) . . ?
O13 C14 H14A 109.2 . . ?
O13 C14 H14B 109.2 . . ?
H15A C15 H15B 108.3 . . ?
C16 C15 H15A 109.9 . . ?
C16 C15 H15B 109.9 . . ?
O13 C15 H15A 109.9 . . ?
O13 C15 H15B 109.9 . . ?
O13 C15 C16 108.7(10) . . ?
C15 C16 H16A 109.1 . . ?
C15 C16 H16B 109.1 . . ?
H16A C16 H16B 107.8 . . ?
O14 C16 C15 112.5(10) . . ?
O14 C16 H16A 109.1 . . ?
O14 C16 H16B 109.1 . . ?
H17A C17 H17B 108.6 . . ?
C18 C17 H17A 110.4 . . ?
C18 C17 H17B 110.4 . . ?
O14 C17 H17A 110.4 . . ?
O14 C17 H17B 110.4 . . ?
O14 C17 C18 106.9(10) . . ?
C17 C18 H18A 109.3 . . ?
C17 C18 H18B 109.3 . . ?
H18A C18 H18B 108.0 . . ?
O11 C18 C17 111.6(9) . . ?
O11 C18 H18A 109.3 . . ?
O11 C18 H18B 109.3 . . ?
C11 O11 Na1 112.4(8) . . ?
C11 O11 C18 115.7(9) . . ?
C18 O11 Na1 107.8(6) . . ?
C12 O12 Na1 108.2(7) . . ?
C12 O12 C13 114.2(9) . . ?
C13 O12 Na1 111.5(7) . . ?
C14 O13 Na1 106.9(7) . . ?
C14 O13 C15 116.2(10) . . ?
C15 O13 Na1 114.4(6) . . ?
C16 O14 Na1 108.6(7) . . ?
C16 O14 C17 114.8(9) . . ?
C17 O14 Na1 113.1(6) . . ?
H21A C21 H21B 107.8 . . ?
C22 C21 H21A 109.0 . . ?
C22 C21 H21B 109.0 . . ?
O21 C21 H21A 109.0 . . ?
O21 C21 H21B 109.0 . . ?
O21 C21 C22 113.0(11) . . ?
C21 C22 H22A 110.3 . . ?
C21 C22 H22B 110.3 . . ?
C21 C22 O22 107.3(12) . . ?
H22A C22 H22B 108.5 . . ?
O22 C22 H22A 110.3 . . ?
O22 C22 H22B 110.3 . . ?
H23A C23 H23B 107.5 . . ?
C24 C23 H23A 108.5 . . ?
C24 C23 H23B 108.5 . . ?
O22 C23 H23A 108.5 . . ?
O22 C23 H23B 108.5 . . ?
O22 C23 C24 115.1(11) . . ?
C23 C24 H24A 109.5 . . ?
C23 C24 H24B 109.5 . . ?
H24A C24 H24B 108.1 . . ?
O23 C24 C23 110.8(11) . . ?
O23 C24 H24A 109.5 . . ?
O23 C24 H24B 109.5 . . ?
H25A C25 H25B 107.6 . . ?
C26 C25 H25A 108.7 . . ?
C26 C25 H25B 108.7 . . ?
O23 C25 H25A 108.7 . . ?
O23 C25 H25B 108.7 . . ?
O23 C25 C26 114.2(11) . . ?
C25 C26 H26A 110.0 . . ?
C25 C26 H26B 110.0 . . ?
H26A C26 H26B 108.4 . . ?
O24 C26 C25 108.4(11) . . ?
O24 C26 H26A 110.0 . . ?
O24 C26 H26B 110.0 . . ?
H27A C27 H27B 107.5 . . ?
C28 C27 H27A 108.4 . . ?
C28 C27 H27B 108.4 . . ?
C28 C27 O24 115.5(12) . . ?
O24 C27 H27A 108.4 . . ?
O24 C27 H27B 108.4 . . ?
C27 C28 H28A 110.0 . . ?
C27 C28 H28B 110.0 . . ?
C27 C28 O21 108.7(11) . . ?
H28A C28 H28B 108.3 . . ?
O21 C28 H28A 110.0 . . ?
O21 C28 H28B 110.0 . . ?
C21 O21 Na1 108.0(7) . . ?
C21 O21 C28 117.0(10) . . ?
C28 O21 Na1 114.9(7) . . ?
C22 O22 Na1 112.6(7) . . ?
C23 O22 Na1 110.4(7) . . ?
C23 O22 C22 111.8(9) . . ?
C24 O23 Na1 113.2(6) . . ?
C25 O23 Na1 108.3(7) . . ?
C25 O23 C24 115.3(9) . . ?
C26 O24 Na1 115.9(7) . . ?
C26 O24 C27 114.3(9) . . ?
C27 O24 Na1 108.5(6) . . ?

loop_
_geom_bond_atom_site_label_1
_geom_bond_atom_site_label_2
_geom_bond_distance
_geom_bond_site_symmetry_2
_geom_bond_publ_flag
Na1 O11 2.485(7) . ?
Na1 O12 2.474(7) . ?
Na1 O13 2.482(7) . ?
Na1 O14 2.473(7) . ?
Na1 O21 2.444(7) . ?
Na1 O22 2.455(7) . ?
Na1 O23 2.488(7) . ?
Na1 O24 2.432(7) . ?
C1 C2 1.420(7) . ?
C1 C3 1.417(7) 5_557 ?
C1 C4 1.435(7) . ?
C2 H2 0.9500 . ?
C2 C3 1.357(7) . ?
C3 H3 0.9500 . ?
C4 C5 1.415(7) . ?
C4 C6 1.420(7) . ?
C5 N1 1.154(6) . ?
C6 N2 1.138(6) . ?
C11 H11A 0.9900 . ?
C11 H11B 0.9900 . ?
C11 C12 1.450(12) . ?
C11 O11 1.450(12) . ?
C12 H12A 0.9900 . ?
C12 H12B 0.9900 . ?
C12 O12 1.424(11) . ?
C13 H13A 0.9900 . ?
C13 H13B 0.9900 . ?
C13 C14 1.457(14) . ?
C13 O12 1.428(11) . ?
C14 H14A 0.9900 . ?
C14 H14B 0.9900 . ?
C14 O13 1.431(12) . ?
C15 H15A 0.9900 . ?
C15 H15B 0.9900 . ?
C15 C16 1.457(12) . ?
C15 O13 1.435(11) . ?
C16 H16A 0.9900 . ?
C16 H16B 0.9900 . ?
C16 O14 1.441(11) . ?
C17 H17A 0.9900 . ?
C17 H17B 0.9900 . ?
C17 C18 1.461(12) . ?
C17 O14 1.444(11) . ?
C18 H18A 0.9900 . ?
C18 H18B 0.9900 . ?
C18 O11 1.452(10) . ?
C21 H21A 0.9900 . ?
C21 H21B 0.9900 . ?
C21 C22 1.450(13) . ?
C21 O21 1.428(11) . ?
C22 H22A 0.9900 . ?
C22 H22B 0.9900 . ?
C22 O22 1.457(12) . ?
C23 H23A 0.9900 . ?
C23 H23B 0.9900 . ?
C23 C24 1.448(13) . ?
C23 O22 1.428(11) . ?
C24 H24A 0.9900 . ?
C24 H24B 0.9900 . ?
C24 O23 1.433(11) . ?
C25 H25A 0.9900 . ?
C25 H25B 0.9900 . ?
C25 C26 1.448(12) . ?
C25 O23 1.430(11) . ?
C26 H26A 0.9900 . ?
C26 H26B 0.9900 . ?
C26 O24 1.427(11) . ?
C27 H27A 0.9900 . ?
C27 H27B 0.9900 . ?
C27 C28 1.440(13) . ?
C27 O24 1.446(11) . ?
C28 H28A 0.9900 . ?
C28 H28B 0.9900 . ?
C28 O21 1.447(12) . ?

loop_
_geom_torsion_atom_site_label_1
_geom_torsion_atom_site_label_2
_geom_torsion_atom_site_label_3
_geom_torsion_atom_site_label_4
_geom_torsion
_geom_torsion_site_symmetry_1
_geom_torsion_site_symmetry_2
_geom_torsion_site_symmetry_3
_geom_torsion_site_symmetry_4
_geom_torsion_publ_flag
C1 C2 C3 C1 1.1(9) . . . 5_557 ?
C2 C1 C4 C5 -2.7(8) . . . . ?
C2 C1 C4 C6 179.5(5) . . . . ?
C3 C1 C2 C3 -1.1(8) 5_557 . . . ?
C3 C1 C4 C5 179.1(5) 5_557 . . . ?
C3 C1 C4 C6 1.3(8) 5_557 . . . ?
C4 C1 C2 C3 -179.4(5) . . . . ?
C11 C12 O12 Na1 -52.4(13) . . . . ?
C11 C12 O12 C13 72.4(17) . . . . ?
C12 C11 O11 Na1 -37.9(19) . . . . ?
C12 C11 O11 C18 -162.3(13) . . . . ?
C13 C14 O13 Na1 -51.4(14) . . . . ?
C13 C14 O13 C15 77.7(15) . . . . ?
C14 C13 O12 Na1 -43.7(16) . . . . ?
C14 C13 O12 C12 -166.7(12) . . . . ?
C15 C16 O14 Na1 -51.7(12) . . . . ?
C15 C16 O14 C17 76.0(14) . . . . ?
C16 C15 O13 Na1 -34.9(12) . . . . ?
C16 C15 O13 C14 -160.3(10) . . . . ?
C17 C18 O11 Na1 -51.4(11) . . . . ?
C17 C18 O11 C11 75.3(16) . . . . ?
C18 C17 O14 Na1 -42.5(11) . . . . ?
C18 C17 O14 C16 -167.9(9) . . . . ?
O11 C11 C12 O12 62(2) . . . . ?
O12 C13 C14 O13 66.3(18) . . . . ?
O13 C15 C16 O14 59.0(14) . . . . ?
O14 C17 C18 O11 64.2(13) . . . . ?
C21 C22 O22 Na1 38.5(15) . . . . ?
C21 C22 O22 C23 163.6(11) . . . . ?
C22 C21 O21 Na1 51.7(14) . . . . ?
C22 C21 O21 C28 -79.7(18) . . . . ?
C23 C24 O23 Na1 34.2(14) . . . . ?
C23 C24 O23 C25 159.7(11) . . . . ?
C24 C23 O22 Na1 43.7(14) . . . . ?
C24 C23 O22 C22 -82.6(16) . . . . ?
C25 C26 O24 Na1 35.6(16) . . . . ?
C25 C26 O24 C27 162.9(11) . . . . ?
C26 C25 O23 Na1 47.7(14) . . . . ?
C26 C25 O23 C24 -80.3(16) . . . . ?
C27 C28 O21 Na1 31.5(19) . . . . ?
C27 C28 O21 C21 159.6(13) . . . . ?
C28 C27 O24 Na1 47.9(14) . . . . ?
C28 C27 O24 C26 -83.2(16) . . . . ?
O21 C21 C22 O22 -62.0(18) . . . . ?
O22 C23 C24 O23 -53.5(17) . . . . ?
O23 C25 C26 O24 -56.7(18) . . . . ?
O24 C27 C28 O21 -54(2) . . . . ?

loop_
_twin_individual_id
_twin_individual_mass_fraction_refined
1 0.798(4)
2 0.202(4)
